data_4313590
loop_
_publ_author_name
'Prasanta Ghosh'
'Ameerunisha Begum'
'Eckhard Bill'
'Thomas Weyherm\"uller'
'Karl Wieghardt'

_publ_section_title
;
 Molecular and Electronic Structures of Iron(II)/(III) Complexes
 Containing N,S-Coordinated, Closed-Shello-Aminothiophenolato(1-) and
 o-Iminothiophenolato(2-) Ligands
;
_journal_name_full 'Inorganic Chemistry'
_journal_page_first 3208
_journal_page_last 3215
_journal_paper_doi 10.1021/ic020617c
_journal_volume 42
_journal_year 2003
_chemical_formula_structural '[C56 H84 Fe2 N4 S4], hexane'
_chemical_formula_sum 'C62 H98 Fe2 N4 S4'
_chemical_formula_weight 1139.38
_chemical_name_systematic
;
 ?
;
_space_group_IT_number 2
_symmetry_cell_setting triclinic
_symmetry_space_group_name_Hall '-P 1'
_symmetry_space_group_name_H-M 'P -1'
_atom_sites_solution_hydrogens geom
_atom_sites_solution_primary direct
_atom_sites_solution_secondary difmap
_audit_creation_method SHELXL
_cell_angle_alpha 103.94(2)
_cell_angle_beta 101.98(2)
_cell_angle_gamma 99.29(2)
_cell_formula_units_Z 1
_cell_length_a 10.539(5)
_cell_length_b 11.343(5)
_cell_length_c 14.532(6)
_cell_measurement_reflns_used 1972
_cell_measurement_temperature 100(2)
_cell_volume 1607.9(13)
_computing_cell_refinement 'Siemens SAINT'
_computing_data_collection 'Siemens SAINT'
_computing_data_reduction 'Siemens SAINT'
_computing_structure_refinement 'SHELXL-93 (Sheldrick, 1993)'
_computing_structure_solution 'SHELXS-86 (Sheldrick, 1990)'
_diffrn_ambient_temperature 100(2)
_diffrn_measurement_device 'Siemens SMART CCD-Detector'
_diffrn_measurement_method '\w, 0.3 deg./frame'
_diffrn_radiation_monochromator graphite
_diffrn_radiation_source 'fine-focus sealed tube'
_diffrn_radiation_type MoK\a
_diffrn_radiation_wavelength 0.71073
_diffrn_reflns_av_R_equivalents 0.0558
_diffrn_reflns_av_sigmaI/netI 0.1102
_diffrn_reflns_limit_h_max 10
_diffrn_reflns_limit_h_min -11
_diffrn_reflns_limit_k_max 12
_diffrn_reflns_limit_k_min -12
_diffrn_reflns_limit_l_max 12
_diffrn_reflns_limit_l_min -16
_diffrn_reflns_number 6322
_diffrn_reflns_theta_max 23.27
_diffrn_reflns_theta_min 1.90
_exptl_absorpt_coefficient_mu 0.619
_exptl_absorpt_correction_T_max 0.940
_exptl_absorpt_correction_T_min 0.838
_exptl_absorpt_correction_type 'Gaussian, face indexed'
_exptl_crystal_colour 'dark blue'
_exptl_crystal_density_diffrn 1.177
_exptl_crystal_description 'transparent parallelepiped'
_exptl_crystal_F_000 614
_exptl_crystal_size_max 0.34
_exptl_crystal_size_mid 0.18
_exptl_crystal_size_min 0.12
_refine_diff_density_max 0.880
_refine_diff_density_min -0.378
_refine_diff_density_rms 0.096
_refine_ls_extinction_method none
_refine_ls_goodness_of_fit_all 1.039
_refine_ls_goodness_of_fit_obs 1.185
_refine_ls_matrix_type full
_refine_ls_number_parameters 343
_refine_ls_number_reflns 4519
_refine_ls_number_restraints 31
_refine_ls_restrained_S_all 1.174
_refine_ls_restrained_S_obs 1.194
_refine_ls_R_factor_all 0.1272
_refine_ls_R_factor_obs 0.0757
_refine_ls_shift/esd_max 0.000
_refine_ls_shift/esd_mean 0.000
_refine_ls_structure_factor_coef Fsqd
_refine_ls_weighting_details 'w=1/[\s^2^(Fo^2^)+(0.0957P)^2^+4.3310P] where P=(Fo^2^+2Fc^2^)/3'
_refine_ls_weighting_scheme calc
_refine_ls_wR_factor_all 0.2364
_refine_ls_wR_factor_obs 0.1897
_reflns_number_observed 2891
_reflns_number_total 4533
_reflns_observed_criterion >2sigma(I)
_cod_data_source_file ic020617c_4.cif
_cod_data_source_block 6
_cod_depositor_comments
;
The following automatic conversions were performed:

'_symmetry_cell_setting' value 'Triclinic' changed to 'triclinic'
according to the built-in table from CIF Core dictionary named
'cif_core.dic' version 2.4.1 from 2010-06-29.

Automatic conversion script
Id: cif_fix_values 1646 2011-03-28 12:23:43Z adriana 

The following automatic conversions were performed:

'_refine_ls_weighting_scheme' value 'calc
w=1/[\s^2^(Fo^2^)+(0.0957P)^2^+4.3310P] where P=(Fo^2^+2Fc^2^)/3' was
changed to 'calc'. New tag '_refine_ls_weighting_details' was
created. The value of the new tag was set to
'w=1/[\s^2^(Fo^2^)+(0.0957P)^2^+4.3310P] where P=(Fo^2^+2Fc^2^)/3'.

Automatic conversion script
Id: cif_fix_values 3143 2015-03-26 13:38:13Z robertas 
;
_cod_original_cell_volume 1607.9(12)
_cod_database_code 4313590

loop_
_symmetry_equiv_pos_as_xyz
'x, y, z'
'-x, -y, -z'

loop_
_atom_site_aniso_label
_atom_site_aniso_U_11
_atom_site_aniso_U_22
_atom_site_aniso_U_33
_atom_site_aniso_U_23
_atom_site_aniso_U_13
_atom_site_aniso_U_12
Fe1 0.0191(6) 0.0309(7) 0.0327(7) 0.0104(5) 0.0052(5) 0.0063(5)
S1 0.0204(10) 0.0320(12) 0.0322(11) 0.0085(9) 0.0032(8) 0.0058(8)
N1 0.025(4) 0.037(4) 0.028(4) 0.009(3) 0.006(3) 0.012(3)
C1 0.026(4) 0.028(4) 0.032(4) 0.012(4) 0.006(4) 0.007(3)
C2 0.029(4) 0.023(4) 0.037(5) 0.011(4) 0.000(4) 0.004(3)
C3 0.027(4) 0.040(5) 0.038(5) 0.018(4) 0.016(4) 0.016(4)
C4 0.029(4) 0.037(5) 0.046(5) 0.016(4) 0.004(4) 0.004(4)
C5 0.024(4) 0.049(5) 0.041(5) 0.019(4) -0.001(4) 0.003(4)
C6 0.030(4) 0.032(5) 0.032(5) 0.006(4) 0.004(4) 0.007(4)
C7 0.034(5) 0.042(5) 0.032(5) 0.003(4) 0.006(4) 0.002(4)
C8 0.057(6) 0.050(6) 0.050(6) 0.011(5) 0.022(5) 0.007(5)
C9 0.045(5) 0.066(7) 0.033(5) 0.004(5) 0.004(4) 0.003(5)
C10 0.065(6) 0.052(6) 0.052(6) 0.003(5) 0.017(5) 0.020(5)
C11 0.022(4) 0.055(6) 0.053(6) 0.016(5) -0.005(4) 0.000(4)
C12 0.018(8) 0.053(11) 0.256(26) -0.023(14) 0.018(11) -0.013(7)
C13 0.039(8) 0.104(13) 0.074(11) 0.019(9) 0.003(8) 0.032(8)
C14 0.022(7) 0.099(12) 0.071(10) 0.033(9) 0.015(7) 0.005(7)
S2 0.0231(10) 0.0378(12) 0.0339(11) 0.0131(9) 0.0086(9) 0.0079(9)
N2 0.029(4) 0.042(4) 0.032(4) 0.017(3) 0.010(3) 0.009(3)
C21 0.023(4) 0.018(4) 0.034(4) 0.003(3) 0.000(3) -0.001(3)
C22 0.022(4) 0.023(4) 0.032(4) 0.004(3) 0.006(3) 0.006(3)
C23 0.020(4) 0.037(5) 0.038(5) 0.015(4) 0.011(3) 0.014(3)
C24 0.023(4) 0.046(5) 0.036(5) 0.008(4) 0.003(4) 0.007(4)
C25 0.031(5) 0.045(5) 0.033(5) 0.011(4) -0.001(4) 0.011(4)
C26 0.033(5) 0.025(4) 0.029(4) 0.003(3) 0.003(4) 0.006(3)
C27 0.035(5) 0.037(5) 0.032(5) 0.010(4) 0.006(4) 0.004(4)
C28 0.064(6) 0.044(6) 0.038(5) 0.014(4) 0.008(4) 0.015(5)
C29 0.057(6) 0.056(6) 0.040(5) 0.018(5) 0.017(4) 0.011(5)
C30 0.040(5) 0.048(6) 0.052(5) 0.025(5) 0.015(4) 0.005(4)
C31 0.028(5) 0.061(6) 0.060(6) 0.035(5) 0.005(4) 0.019(4)
C32 0.035(6) 0.086(8) 0.086(8) 0.024(7) -0.018(5) 0.002(5)
C33 0.035(5) 0.092(8) 0.094(8) 0.046(7) 0.016(5) 0.033(5)
C34 0.051(6) 0.074(7) 0.081(7) 0.029(6) 0.020(5) 0.039(5)
C41 0.100(10) 0.053(7) 0.127(12) 0.015(7) 0.013(9) 0.011(7)
C42 0.114(10) 0.047(7) 0.070(8) 0.018(6) 0.009(7) 0.013(6)
C43 0.097(9) 0.046(6) 0.063(7) 0.013(5) 0.019(6) 0.014(6)

loop_
_atom_site_label
_atom_site_type_symbol
_atom_site_fract_x
_atom_site_fract_y
_atom_site_fract_z
_atom_site_U_iso_or_equiv
_atom_site_thermal_displace_type
_atom_site_occupancy
_atom_site_calc_flag
_atom_site_refinement_flags
_atom_site_disorder_group
Fe1 Fe 0.51868(10) 0.57972(10) 0.44086(8) 0.0275(4) Uani 1 d . .
S1 S 0.5464(2) 0.6384(2) 0.60273(14) 0.0288(5) Uani 1 d . .
N1 N 0.7032(6) 0.5952(6) 0.4721(4) 0.029(2) Uani 1 d D .
H1 H 0.7525(66) 0.5911(70) 0.4361(49) 0.035 Uiso 1 d D .
C1 C 0.7233(7) 0.6783(7) 0.6418(5) 0.028(2) Uani 1 d . .
C2 C 0.7851(7) 0.6468(7) 0.5650(5) 0.030(2) Uani 1 d . .
C3 C 0.9231(7) 0.6719(7) 0.5836(6) 0.032(2) Uani 1 d . .
H3 H 0.9617(7) 0.6502(7) 0.5318(6) 0.038 Uiso 1 calc R .
C4 C 1.0038(7) 0.7278(7) 0.6765(6) 0.038(2) Uani 1 d . .
C5 C 0.9387(7) 0.7621(7) 0.7522(6) 0.039(2) Uani 1 d . .
H5 H 0.9920(7) 0.8033(7) 0.8150(6) 0.047 Uiso 1 calc R .
C6 C 0.8015(7) 0.7388(7) 0.7397(5) 0.033(2) Uani 1 d . .
C7 C 0.7437(8) 0.7837(7) 0.8263(6) 0.039(2) Uani 1 d . .
C8 C 0.6613(9) 0.6701(8) 0.8460(6) 0.052(2) Uani 1 d . .
H8A H 0.6250(9) 0.6986(8) 0.9006(6) 0.079 Uiso 1 calc R .
H8B H 0.7178(9) 0.6152(8) 0.8608(6) 0.079 Uiso 1 calc R .
H8C H 0.5901(9) 0.6264(8) 0.7888(6) 0.079 Uiso 1 calc R .
C9 C 0.8495(8) 0.8510(9) 0.9221(6) 0.052(2) Uani 1 d . .
H9A H 0.8071(8) 0.8768(9) 0.9736(6) 0.078 Uiso 1 calc R .
H9B H 0.9034(8) 0.9228(9) 0.9142(6) 0.078 Uiso 1 calc R .
H9C H 0.9046(8) 0.7956(9) 0.9387(6) 0.078 Uiso 1 calc R .
C10 C 0.6557(9) 0.8745(8) 0.8072(6) 0.057(3) Uani 1 d . .
H10A H 0.6207(9) 0.9012(8) 0.8628(6) 0.086 Uiso 1 calc R .
H10B H 0.5835(9) 0.8338(8) 0.7500(6) 0.086 Uiso 1 calc R .
H10C H 0.7075(9) 0.9456(8) 0.7968(6) 0.086 Uiso 1 calc R .
C11 C 1.1550(7) 0.7509(7) 0.6966(5) 0.047(2) Uani 1 d D .
C12 C 1.2209(12) 0.8808(10) 0.7596(11) 0.126(9) Uani 0.70 d PD 1
H12A H 1.3156(12) 0.8921(10) 0.7708(11) 0.189 Uiso 0.70 calc PR 1
H12B H 1.1979(12) 0.8940(10) 0.8213(11) 0.189 Uiso 0.70 calc PR 1
H12C H 1.1913(12) 0.9395(10) 0.7271(11) 0.189 Uiso 0.70 calc PR 1
C13 C 1.2004(13) 0.6587(12) 0.7517(9) 0.073(5) Uani 0.70 d PD 1
H13A H 1.1589(13) 0.5749(12) 0.7122(9) 0.110 Uiso 0.70 calc PR 1
H13B H 1.1752(13) 0.6736(12) 0.8126(9) 0.110 Uiso 0.70 calc PR 1
H13C H 1.2953(13) 0.6699(12) 0.7647(9) 0.110 Uiso 0.70 calc PR 1
C14 C 1.2045(11) 0.7241(13) 0.6038(8) 0.063(4) Uani 0.70 d PD 1
H14A H 1.1622(11) 0.6409(13) 0.5636(8) 0.094 Uiso 0.70 calc PR 1
H14B H 1.2992(11) 0.7322(13) 0.6214(8) 0.094 Uiso 0.70 calc PR 1
H14C H 1.1834(11) 0.7823(13) 0.5680(8) 0.094 Uiso 0.70 calc PR 1
C12X C 1.1951(30) 0.8355(23) 0.6352(18) 0.065(9) Uiso 0.30 d PD 2
H12D H 1.1603(30) 0.9090(23) 0.6503(18) 0.097 Uiso 0.30 calc PR 2
H12E H 1.1598(30) 0.7919(23) 0.5667(18) 0.097 Uiso 0.30 calc PR 2
H12F H 1.2904(30) 0.8588(23) 0.6498(18) 0.097 Uiso 0.30 calc PR 2
C13X C 1.2198(32) 0.8225(24) 0.8039(10) 0.073(12) Uiso 0.30 d PD 2
H13D H 1.1851(32) 0.8957(24) 0.8208(10) 0.109 Uiso 0.30 calc PR 2
H13E H 1.3143(32) 0.8463(24) 0.8136(10) 0.109 Uiso 0.30 calc PR 2
H13F H 1.2008(32) 0.7704(24) 0.8448(10) 0.109 Uiso 0.30 calc PR 2
C14X C 1.2109(36) 0.6362(21) 0.6714(22) 0.106(15) Uiso 0.30 d PD 2
H14D H 1.1708(36) 0.5902(21) 0.6040(22) 0.159 Uiso 0.30 calc PR 2
H14E H 1.1919(36) 0.5847(21) 0.7127(22) 0.159 Uiso 0.30 calc PR 2
H14F H 1.3054(36) 0.6606(21) 0.6815(22) 0.159 Uiso 0.30 calc PR 2
S2 S 0.5323(2) 0.6432(2) 0.31184(14) 0.0308(5) Uani 1 d . .
N2 N 0.3498(6) 0.6113(6) 0.4169(5) 0.033(2) Uani 1 d D .
H2 H 0.2986(67) 0.5933(72) 0.4485(52) 0.039 Uiso 1 d D .
C21 C 0.3755(7) 0.6706(6) 0.2761(5) 0.028(2) Uani 1 d . .
C22 C 0.2941(7) 0.6491(6) 0.3389(5) 0.027(2) Uani 1 d . .
C23 C 0.1627(7) 0.6675(7) 0.3221(5) 0.030(2) Uani 1 d . .
H23 H 0.1110(7) 0.6546(7) 0.3650(5) 0.035 Uiso 1 calc R .
C24 C 0.1124(7) 0.7049(7) 0.2412(6) 0.037(2) Uani 1 d . .
C25 C 0.1964(7) 0.7250(7) 0.1791(6) 0.038(2) Uani 1 d . .
H25 H 0.1618(7) 0.7508(7) 0.1250(6) 0.045 Uiso 1 calc R .
C26 C 0.3229(7) 0.7095(7) 0.1926(5) 0.031(2) Uani 1 d . .
C27 C 0.4085(7) 0.7365(7) 0.1214(5) 0.035(2) Uani 1 d . .
C28 C 0.3284(9) 0.7753(8) 0.0357(6) 0.049(2) Uani 1 d . .
H28A H 0.2518(9) 0.7098(8) -0.0003(6) 0.073 Uiso 1 calc R .
H28B H 0.3836(9) 0.7900(8) -0.0071(6) 0.073 Uiso 1 calc R .
H28C H 0.3003(9) 0.8500(8) 0.0616(6) 0.073 Uiso 1 calc R .
C29 C 0.4499(9) 0.6193(8) 0.0736(6) 0.049(2) Uani 1 d . .
H29A H 0.3721(9) 0.5539(8) 0.0404(6) 0.074 Uiso 1 calc R .
H29B H 0.5056(9) 0.5941(8) 0.1230(6) 0.074 Uiso 1 calc R .
H29C H 0.4980(9) 0.6358(8) 0.0271(6) 0.074 Uiso 1 calc R .
C30 C 0.5275(8) 0.8435(8) 0.1750(6) 0.045(2) Uani 1 d . .
H30A H 0.4975(8) 0.9156(8) 0.2042(6) 0.067 Uiso 1 calc R .
H30B H 0.5764(8) 0.8621(8) 0.1295(6) 0.067 Uiso 1 calc R .
H30C H 0.5841(8) 0.8204(8) 0.2254(6) 0.067 Uiso 1 calc R .
C31 C -0.0298(8) 0.7276(8) 0.2159(6) 0.046(2) Uani 1 d . .
C32 C -0.1094(9) 0.6252(10) 0.1211(8) 0.076(3) Uani 1 d . .
H32A H -0.1111(9) 0.5448(10) 0.1319(8) 0.113 Uiso 1 calc R .
H32B H -0.0680(9) 0.6309(10) 0.0690(8) 0.113 Uiso 1 calc R .
H32C H -0.1988(9) 0.6362(10) 0.1035(8) 0.113 Uiso 1 calc R .
C33 C -0.0990(9) 0.7192(10) 0.2980(7) 0.068(3) Uani 1 d . .
H33A H -0.1022(9) 0.6387(10) 0.3089(7) 0.102 Uiso 1 calc R .
H33B H -0.1879(9) 0.7309(10) 0.2792(7) 0.102 Uiso 1 calc R .
H33C H -0.0502(9) 0.7827(10) 0.3572(7) 0.102 Uiso 1 calc R .
C34 C -0.0261(9) 0.8555(9) 0.2002(7) 0.064(3) Uani 1 d . .
H34A H 0.0169(9) 0.8624(9) 0.1490(7) 0.096 Uiso 1 calc R .
H34B H 0.0223(9) 0.9184(9) 0.2598(7) 0.096 Uiso 1 calc R .
H34C H -0.1154(9) 0.8666(9) 0.1818(7) 0.096 Uiso 1 calc R .
C41 C 0.7983(12) 0.9581(10) 0.5228(10) 0.098(4) Uani 1 d . .
H41A H 0.8612(12) 0.9391(10) 0.5721(10) 0.148 Uiso 1 calc R .
H41B H 0.8360(12) 1.0355(10) 0.5129(10) 0.148 Uiso 1 calc R .
H41C H 0.7774(12) 0.8928(10) 0.4624(10) 0.148 Uiso 1 calc R .
C42 C 0.6720(13) 0.9690(10) 0.5561(8) 0.080(3) Uani 1 d . .
H42A H 0.6367(13) 0.8911(10) 0.5678(8) 0.096 Uiso 1 calc R .
H42B H 0.6951(13) 1.0335(10) 0.6182(8) 0.096 Uiso 1 calc R .
C43 C 0.5656(10) 0.9984(9) 0.4864(8) 0.070(3) Uani 1 d . .
H43A H 0.5478(10) 0.9372(9) 0.4232(8) 0.084 Uiso 1 calc R .
H43B H 0.5998(10) 1.0789(9) 0.4784(8) 0.084 Uiso 1 calc R .

loop_
_atom_type_symbol
_atom_type_description
_atom_type_scat_dispersion_real
_atom_type_scat_dispersion_imag
_atom_type_scat_source
C C 0.0033 0.0016 'International Tables Vol C Tables 4.2.6.8 and 6.1.1.4'
H H 0.0000 0.0000 'International Tables Vol C Tables 4.2.6.8 and 6.1.1.4'
N N 0.0061 0.0033 'International Tables Vol C Tables 4.2.6.8 and 6.1.1.4'
S S 0.1246 0.1234 'International Tables Vol C Tables 4.2.6.8 and 6.1.1.4'
Fe Fe 0.3463 0.8444 'International Tables Vol C Tables 4.2.6.8 and 6.1.1.4'

loop_
_geom_angle_atom_site_label_1
_geom_angle_atom_site_label_2
_geom_angle_atom_site_label_3
_geom_angle
_geom_angle_site_symmetry_1
_geom_angle_site_symmetry_3
_geom_angle_publ_flag
N2 Fe1 N1 164.2(3) . . ?
N2 Fe1 S2 84.4(2) . . ?
N1 Fe1 S2 89.0(2) . . ?
N2 Fe1 S1 92.5(2) . . ?
N1 Fe1 S1 84.7(2) . . ?
S2 Fe1 S1 145.26(9) . . ?
N2 Fe1 S1 97.3(2) . 2_666 ?
N1 Fe1 S1 98.4(2) . 2_666 ?
S2 Fe1 S1 110.66(9) . 2_666 ?
S1 Fe1 S1 104.06(7) . 2_666 ?
N2 Fe1 Fe1 98.1(2) . 2_666 ?
N1 Fe1 Fe1 92.8(2) . 2_666 ?
S2 Fe1 Fe1 160.73(9) . 2_666 ?
S1 Fe1 Fe1 53.96(6) . 2_666 ?
S1 Fe1 Fe1 50.10(6) 2_666 2_666 ?
C1 S1 Fe1 99.7(2) . . ?
C1 S1 Fe1 107.1(2) . 2_666 ?
Fe1 S1 Fe1 75.94(7) . 2_666 ?
C2 N1 Fe1 124.0(5) . . ?
C2 C1 C6 120.4(7) . . ?
C2 C1 S1 113.6(5) . . ?
C6 C1 S1 126.0(6) . . ?
N1 C2 C3 122.4(7) . . ?
N1 C2 C1 116.9(6) . . ?
C3 C2 C1 120.6(7) . . ?
C4 C3 C2 121.8(7) . . ?
C3 C4 C5 116.4(7) . . ?
C3 C4 C11 121.3(7) . . ?
C5 C4 C11 122.3(7) . . ?
C6 C5 C4 125.2(7) . . ?
C5 C6 C1 115.6(7) . . ?
C5 C6 C7 120.2(7) . . ?
C1 C6 C7 124.1(7) . . ?
C6 C7 C9 113.4(7) . . ?
C6 C7 C10 111.3(7) . . ?
C9 C7 C10 106.6(7) . . ?
C6 C7 C8 109.6(7) . . ?
C9 C7 C8 105.9(7) . . ?
N2 C22 C21 116.3(6) . . ?
N2 C22 C23 122.1(7) . . ?
C21 C22 C23 121.6(7) . . ?
C24 C23 C22 118.9(7) . . ?
C23 C24 C25 118.1(7) . . ?
C23 C24 C31 123.2(7) . . ?
C25 C24 C31 118.7(7) . . ?
C26 C25 C24 125.1(7) . . ?
C25 C26 C21 117.1(7) . . ?
C25 C26 C27 121.3(7) . . ?
C21 C26 C27 121.5(6) . . ?
C30 C27 C29 111.9(7) . . ?
C30 C27 C28 106.8(6) . . ?
C29 C27 C28 105.6(6) . . ?
C30 C27 C26 110.5(6) . . ?
C29 C27 C26 110.2(6) . . ?
C28 C27 C26 111.7(6) . . ?
C34 C31 C33 108.4(7) . . ?
C34 C31 C32 110.2(8) . . ?
C33 C31 C32 108.9(8) . . ?
C34 C31 C24 110.6(7) . . ?
C33 C31 C24 111.5(7) . . ?
C32 C31 C24 107.3(7) . . ?
C43 C42 C41 115.2(10) . . ?
C42 C43 C43 117.0(11) . 2_676 ?

loop_
_geom_bond_atom_site_label_1
_geom_bond_atom_site_label_2
_geom_bond_distance
_geom_bond_site_symmetry_2
_geom_bond_publ_flag
Fe1 N2 1.851(6) . ?
Fe1 N1 1.872(6) . ?
Fe1 S2 2.187(2) . ?
Fe1 S1 2.227(2) . ?
Fe1 S1 2.347(2) 2_666 ?
Fe1 Fe1 2.816(2) 2_666 ?
S1 C1 1.780(7) . ?
S1 Fe1 2.347(2) 2_666 ?
N1 C2 1.373(9) . ?
C1 C2 1.408(10) . ?
C1 C6 1.426(10) . ?
C2 C3 1.391(10) . ?
C3 C4 1.372(10) . ?
C4 C5 1.423(11) . ?
C4 C11 1.526(10) . ?
C5 C6 1.392(10) . ?
C6 C7 1.525(10) . ?
C7 C9 1.528(10) . ?
C7 C10 1.529(11) . ?
C7 C8 1.554(11) . ?
C11 C12 1.499(9) . ?
C11 C14X 1.511(10) . ?
C11 C13X 1.525(10) . ?
C11 C14 1.527(9) . ?
C11 C12X 1.529(10) . ?
C11 C13 1.540(9) . ?
S2 C21 1.727(7) . ?
N2 C22 1.360(9) . ?
C21 C22 1.412(10) . ?
C21 C26 1.426(10) . ?
C22 C23 1.414(9) . ?
C23 C24 1.377(10) . ?
C24 C25 1.420(10) . ?
C24 C31 1.546(10) . ?
C25 C26 1.352(10) . ?
C26 C27 1.559(10) . ?
C27 C30 1.517(11) . ?
C27 C29 1.520(11) . ?
C27 C28 1.549(10) . ?
C31 C34 1.517(12) . ?
C31 C33 1.536(12) . ?
C31 C32 1.545(12) . ?
C41 C42 1.521(15) . ?
C42 C43 1.485(13) . ?
C43 C43 1.52(2) 2_676 ?
